data_4320050
loop_
_publ_author_name
'Marie C Barret'
'Mary F Mahon'
'Kieran C Molloy'
'Jonathan W Steed'
'Philip Wright'

_publ_section_title
;
 Synthesis and Structural Characterization of Tin(II) and Zinc(II)
 Derivatives of Cyclic \a-Hydroxyketones, Including the Structures of
 Sn(maltol)2, Sn(tropolone)2, Zn(tropolone)2, and Zn(hinokitiol)2
;
_journal_name_full 'Inorganic Chemistry'
_journal_page_first 4384
_journal_page_last 4388
_journal_paper_doi 10.1021/ic0100368
_journal_volume 40
_journal_year 2001
_chemical_formula_sum 'C14 H10 O4 Zn'
_chemical_formula_weight 307.59
_chemical_name_systematic
;

  ?

;
_space_group_IT_number 14
_symmetry_cell_setting monoclinic
_symmetry_space_group_name_Hall '-P 2ybc'
_symmetry_space_group_name_H-M 'P 1 21/c 1'
_atom_sites_solution_hydrogens geom
_atom_sites_solution_primary direct
_atom_sites_solution_secondary difmap
_audit_creation_method SHELXL
_cell_angle_alpha 90.00
_cell_angle_beta 98.840(10)
_cell_angle_gamma 90.00
_cell_formula_units_Z 4
_cell_length_a 6.3438(6)
_cell_length_b 20.504(2)
_cell_length_c 9.3910(10)
_cell_measurement_temperature 293(2)
_cell_volume 1207.0(2)
_computing_structure_refinement 'SHELXL-93 (Sheldrick, 1993)'
_computing_structure_solution 'SHELXS-86 (Sheldrick, 1990)'
_diffrn_ambient_temperature 293(2)
_diffrn_radiation_monochromator graphite
_diffrn_radiation_source 'fine-focus sealed tube'
_diffrn_radiation_type MoK\a
_diffrn_radiation_wavelength 0.71069
_diffrn_reflns_av_R_equivalents 0.0110
_diffrn_reflns_av_sigmaI/netI 0.0287
_diffrn_reflns_limit_h_max 7
_diffrn_reflns_limit_h_min 0
_diffrn_reflns_limit_k_max 24
_diffrn_reflns_limit_k_min 0
_diffrn_reflns_limit_l_max 11
_diffrn_reflns_limit_l_min -11
_diffrn_reflns_number 2449
_diffrn_reflns_theta_max 24.97
_diffrn_reflns_theta_min 2.41
_exptl_absorpt_coefficient_mu 2.040
_exptl_crystal_density_diffrn 1.693
_exptl_crystal_F_000 624
_refine_diff_density_max 0.606
_refine_diff_density_min -0.890
_refine_diff_density_rms 0.077
_refine_ls_extinction_coef 0.0007(12)
_refine_ls_extinction_expression Fc^*^=kFc[1+0.001xFc^2^\l^3^/sin(2\q)]^-1/4^
_refine_ls_extinction_method SHELXL
_refine_ls_goodness_of_fit_all 0.837
_refine_ls_goodness_of_fit_obs 0.874
_refine_ls_matrix_type full
_refine_ls_number_parameters 173
_refine_ls_number_reflns 2123
_refine_ls_number_restraints 0
_refine_ls_restrained_S_all 0.843
_refine_ls_restrained_S_obs 0.874
_refine_ls_R_factor_all 0.0407
_refine_ls_R_factor_obs 0.0308
_refine_ls_shift/esd_max 0.000
_refine_ls_shift/esd_mean 0.000
_refine_ls_structure_factor_coef Fsqd
_refine_ls_weighting_details 'w=1/[\s^2^(Fo^2^)+(0.0740P)^2^+0.3509P] where P=(Fo^2^+2Fc^2^)/3'
_refine_ls_weighting_scheme calc
_refine_ls_wR_factor_all 0.0843
_refine_ls_wR_factor_obs 0.0791
_reflns_number_observed 1767
_reflns_number_total 2126
_reflns_observed_criterion >2sigma(I)
_cod_data_source_file ic0100368_1.cif
_cod_data_source_block molloy_compound3
_cod_depositor_comments
;
The following automatic conversions were performed:

'_symmetry_cell_setting' value 'Monoclinic' changed to 'monoclinic'
according to the built-in table from CIF Core dictionary named
'cif_core.dic' version 2.4.1 from 2010-06-29.

Automatic conversion script
Id: cif_fix_values 1646 2011-03-28 12:23:43Z adriana 

The following automatic conversions were performed:

'_refine_ls_weighting_scheme' value 'calc
w=1/[\s^2^(Fo^2^)+(0.0740P)^2^+0.3509P] where P=(Fo^2^+2Fc^2^)/3' was
changed to 'calc'. New tag '_refine_ls_weighting_details' was
created. The value of the new tag was set to
'w=1/[\s^2^(Fo^2^)+(0.0740P)^2^+0.3509P] where P=(Fo^2^+2Fc^2^)/3'.

Automatic conversion script
Id: cif_fix_values 3143 2015-03-26 13:38:13Z robertas 
;
_cod_database_code 4320050

loop_
_symmetry_equiv_pos_as_xyz
'x, y, z'
'-x, y+1/2, -z+1/2'
'-x, -y, -z'
'x, -y-1/2, z-1/2'

loop_
_atom_site_aniso_label
_atom_site_aniso_U_11
_atom_site_aniso_U_22
_atom_site_aniso_U_33
_atom_site_aniso_U_23
_atom_site_aniso_U_13
_atom_site_aniso_U_12
Zn1 0.0195(2) 0.0395(2) 0.0219(2) -0.00116(11) 0.00268(12) 0.00351(12)
O1 0.0300(10) 0.0449(11) 0.0467(12) 0.0071(10) 0.0109(8) 0.0031(9)
O2 0.0247(8) 0.0370(10) 0.0318(9) 0.0041(8) 0.0058(7) 0.0042(8)
O3 0.0235(9) 0.0631(14) 0.0276(10) -0.0066(9) 0.0019(8) 0.0057(8)
O4 0.0237(9) 0.0499(12) 0.0213(9) -0.0064(8) -0.0002(7) 0.0052(8)
C1 0.0281(13) 0.0382(14) 0.0261(13) -0.0010(11) -0.0009(10) 0.0001(11)
C2 0.0263(12) 0.0345(14) 0.0208(12) -0.0040(10) -0.0033(10) 0.0006(10)
C3 0.0274(14) 0.043(2) 0.046(2) -0.0040(13) 0.0063(12) 0.0030(12)
C4 0.037(2) 0.043(2) 0.078(3) -0.011(2) 0.007(2) 0.0120(14)
C5 0.055(2) 0.040(2) 0.086(3) 0.001(2) -0.002(2) 0.013(2)
C6 0.058(2) 0.040(2) 0.063(2) 0.013(2) -0.003(2) 0.000(2)
C7 0.044(2) 0.046(2) 0.048(2) 0.0080(14) 0.0087(14) -0.0048(14)
C8 0.0237(12) 0.0401(14) 0.0226(12) -0.0003(11) 0.0036(10) -0.0014(11)
C9 0.0249(11) 0.0353(13) 0.0189(11) 0.0002(10) 0.0023(9) -0.0026(10)
C10 0.0253(13) 0.052(2) 0.0290(13) -0.0028(12) 0.0019(10) 0.0058(12)
C11 0.0383(15) 0.052(2) 0.043(2) -0.0088(14) 0.0168(13) 0.0074(14)
C12 0.051(2) 0.056(2) 0.0317(15) -0.0138(14) 0.0177(13) 0.0010(15)
C13 0.052(2) 0.063(2) 0.0214(13) -0.0119(13) 0.0010(12) -0.004(2)
C14 0.0320(14) 0.056(2) 0.0251(13) -0.0050(13) -0.0034(11) -0.0021(12)

loop_
_atom_site_label
_atom_site_type_symbol
_atom_site_fract_x
_atom_site_fract_y
_atom_site_fract_z
_atom_site_U_iso_or_equiv
_atom_site_thermal_displace_type
_atom_site_occupancy
_atom_site_calc_flag
_atom_site_refinement_flags
_atom_site_disorder_group
Zn1 Zn 0.23683(4) 0.015713(15) 0.43692(3) 0.02702(15) Uani 1 d . .
O1 O 0.2487(3) 0.11186(10) 0.3725(2) 0.0400(5) Uani 1 d . .
O2 O -0.0581(3) 0.05810(9) 0.4777(2) 0.0310(4) Uani 1 d . .
O3 O 0.1545(3) -0.01666(10) 0.2292(2) 0.0383(5) Uani 1 d . .
O4 O 0.5257(3) -0.02493(9) 0.3815(2) 0.0320(4) Uani 1 d . .
C1 C 0.0854(4) 0.14682(13) 0.3735(3) 0.0313(6) Uani 1 d . .
C2 C -0.0889(4) 0.11832(12) 0.4401(3) 0.0279(5) Uani 1 d . .
C3 C -0.2716(4) 0.15100(15) 0.4669(3) 0.0389(7) Uani 1 d . .
H3 H -0.3596(4) 0.12681(15) 0.5175(3) 0.047 Uiso 1 calc R .
C4 C -0.3441(5) 0.2136(2) 0.4306(4) 0.0530(9) Uani 1 d . .
H4 H -0.4690(5) 0.2252(2) 0.4649(4) 0.064 Uiso 1 calc R .
C5 C -0.2627(6) 0.2608(2) 0.3532(5) 0.0616(10) Uani 1 d . .
H5 H -0.3405(6) 0.2993(2) 0.3377(5) 0.074 Uiso 1 calc R .
C6 C -0.0743(6) 0.2572(2) 0.2951(4) 0.0551(9) Uani 1 d . .
H6 H -0.0463(6) 0.2930(2) 0.2400(4) 0.066 Uiso 1 calc R .
C7 C 0.0762(5) 0.20891(15) 0.3066(4) 0.0459(7) Uani 1 d . .
H7 H 0.1939(5) 0.21861(15) 0.2623(4) 0.055 Uiso 1 calc R .
C8 C 0.2974(4) -0.04216(13) 0.1672(3) 0.0288(5) Uani 1 d . .
C9 C 0.5103(4) -0.05009(12) 0.2534(3) 0.0265(5) Uani 1 d . .
C10 C 0.6834(4) -0.08183(14) 0.2103(3) 0.0357(6) Uani 1 d . .
H10 H 0.8021(4) -0.08513(14) 0.2817(3) 0.043 Uiso 1 calc R .
C11 C 0.7104(5) -0.1095(2) 0.0792(3) 0.0432(7) Uani 1 d . .
H11 H 0.8421(5) -0.1292(2) 0.0777(3) 0.052 Uiso 1 calc R .
C12 C 0.5733(5) -0.1122(2) -0.0478(3) 0.0453(7) Uani 1 d . .
H12 H 0.6232(5) -0.1321(2) -0.1252(3) 0.054 Uiso 1 calc R .
C13 C 0.3662(5) -0.0881(2) -0.0723(3) 0.0459(7) Uani 1 d . .
H13 H 0.2974(5) -0.0924(2) -0.1667(3) 0.055 Uiso 1 calc R .
C14 C 0.2473(4) -0.0593(2) 0.0193(3) 0.0385(7) Uani 1 d . .
H14 H 0.1087(4) -0.0490(2) -0.0224(3) 0.046 Uiso 1 calc R .

loop_
_atom_type_symbol
_atom_type_description
_atom_type_scat_dispersion_real
_atom_type_scat_dispersion_imag
_atom_type_scat_source
C C 0.0033 0.0016 'International Tables Vol C Tables 4.2.6.8 and 6.1.1.4'
H H 0.0000 0.0000 'International Tables Vol C Tables 4.2.6.8 and 6.1.1.4'
O O 0.0106 0.0060 'International Tables Vol C Tables 4.2.6.8 and 6.1.1.4'
Zn Zn 0.2839 1.4301 'International Tables Vol C Tables 4.2.6.8 and 6.1.1.4'

loop_
_geom_angle_atom_site_label_1
_geom_angle_atom_site_label_2
_geom_angle_atom_site_label_3
_geom_angle
_geom_angle_site_symmetry_1
_geom_angle_site_symmetry_3
_geom_angle_publ_flag
O3 Zn1 O1 92.61(8) . . ?
O3 Zn1 O4 147.81(7) . 3_656 ?
O1 Zn1 O4 95.61(8) . 3_656 ?
O3 Zn1 O2 93.21(8) . 3_556 ?
O1 Zn1 O2 146.82(7) . 3_556 ?
O4 Zn1 O2 96.63(7) 3_656 3_556 ?
O3 Zn1 O4 75.29(7) . . ?
O1 Zn1 O4 103.19(7) . . ?
O4 Zn1 O4 72.54(7) 3_656 . ?
O2 Zn1 O4 109.89(7) 3_556 . ?
O3 Zn1 O2 101.47(7) . . ?
O1 Zn1 O2 74.84(7) . . ?
O4 Zn1 O2 110.72(7) 3_656 . ?
O2 Zn1 O2 71.99(8) 3_556 . ?
O4 Zn1 O2 176.22(7) . . ?
C1 O1 Zn1 118.2(2) . . ?
C2 O2 Zn1 135.9(2) . 3_556 ?
C2 O2 Zn1 116.0(2) . . ?
Zn1 O2 Zn1 108.01(8) 3_556 . ?
C8 O3 Zn1 118.4(2) . . ?
C9 O4 Zn1 136.8(2) . 3_656 ?
C9 O4 Zn1 115.6(2) . . ?
Zn1 O4 Zn1 107.46(7) 3_656 . ?
O1 C1 C7 119.0(3) . . ?
O1 C1 C2 116.7(2) . . ?
C7 C1 C2 124.2(2) . . ?
O2 C2 C3 120.4(2) . . ?
O2 C2 C1 113.8(2) . . ?
C3 C2 C1 125.8(2) . . ?
C4 C3 C2 130.8(3) . . ?
C5 C4 C3 130.6(3) . . ?
C4 C5 C6 126.3(3) . . ?
C7 C6 C5 129.8(3) . . ?
C6 C7 C1 131.8(3) . . ?
O3 C8 C14 119.0(2) . . ?
O3 C8 C9 117.0(2) . . ?
C14 C8 C9 124.0(2) . . ?
O4 C9 C10 120.4(2) . . ?
O4 C9 C8 113.4(2) . . ?
C10 C9 C8 126.2(2) . . ?
C9 C10 C11 131.3(3) . . ?
C12 C11 C10 129.9(3) . . ?
C11 C12 C13 126.2(3) . . ?
C14 C13 C12 130.6(3) . . ?
C13 C14 C8 131.5(3) . . ?

loop_
_geom_bond_atom_site_label_1
_geom_bond_atom_site_label_2
_geom_bond_distance
_geom_bond_site_symmetry_2
_geom_bond_publ_flag
Zn1 O3 2.051(2) . ?
Zn1 O1 2.067(2) . ?
Zn1 O4 2.103(2) 3_656 ?
Zn1 O2 2.121(2) 3_556 ?
Zn1 O4 2.149(2) . ?
Zn1 O2 2.150(2) . ?
O1 C1 1.261(3) . ?
O2 C2 1.291(3) . ?
O2 Zn1 2.121(2) 3_556 ?
O3 C8 1.263(3) . ?
O4 C9 1.299(3) . ?
O4 Zn1 2.103(2) 3_656 ?
C1 C7 1.417(4) . ?
C1 C2 1.473(4) . ?
C2 C3 1.395(4) . ?
C3 C4 1.388(4) . ?
C4 C5 1.359(5) . ?
C5 C6 1.390(5) . ?
C6 C7 1.368(5) . ?
C8 C14 1.420(4) . ?
C8 C9 1.473(3) . ?
C9 C10 1.389(4) . ?
C10 C11 1.390(4) . ?
C11 C12 1.365(4) . ?
C12 C13 1.390(4) . ?
C13 C14 1.363(4) . ?
